data_4063909
loop_
_publ_author_name
'Ghosh, Kaushik'
'Kumar, Sushil'
'Kumar, Rajan'
'Singh, Udai P.'
'Goel, Nidhi'

_publ_section_title
;
 Photocleavage of Coordinated NO under Visible Light from Two Different
 Classes of Organometallic Ruthenium Nitrosyl Complexes: Reversible
 Binding of Phenolato Function
;
_journal_issue 9
_journal_name_full Organometallics
_journal_page_first 2498
_journal_paper_doi 10.1021/om101022p
_journal_volume 30
_journal_year 2011
_chemical_formula_moiety 'C49 H37 Cl2 N2 O3 P2 Ru, 2(C H2 Cl2)'
_chemical_formula_sum 'C51 H41 Cl6 N2 O3 P2 Ru'
_chemical_formula_weight 1105.57
_chemical_name_systematic
; 
 ? 
;
_space_group_IT_number 36
_symmetry_cell_setting orthorhombic
_symmetry_space_group_name_Hall 'C 2c -2'
_symmetry_space_group_name_H-M 'C m c 21'
_atom_sites_solution_hydrogens geom
_atom_sites_solution_primary direct
_atom_sites_solution_secondary difmap
_audit_creation_method SHELXL-97
_cell_angle_alpha 90.000(5)
_cell_angle_beta 90.000(5)
_cell_angle_gamma 90.000(5)
_cell_formula_units_Z 4
_cell_length_a 14.854(5)
_cell_length_b 18.898(5)
_cell_length_c 17.153(5)
_cell_measurement_reflns_used 123
_cell_measurement_temperature 293(2)
_cell_measurement_theta_max 22.06
_cell_measurement_theta_min 1.74
_cell_volume 4815(2)
_computing_data_collection MULTI_SCAN
_computing_structure_refinement 'SHELXL-97 (Sheldrick, 1997)'
_computing_structure_solution 'SHELXS-97 (Sheldrick, 1990)'
_diffrn_ambient_temperature 293(2)
_diffrn_measured_fraction_theta_full 0.985
_diffrn_measured_fraction_theta_max 0.985
_diffrn_radiation_monochromator graphite
_diffrn_radiation_source 'fine-focus sealed tube'
_diffrn_radiation_type MoK\a
_diffrn_radiation_wavelength 0.71073
_diffrn_reflns_av_R_equivalents 0.0718
_diffrn_reflns_av_sigmaI/netI 0.0374
_diffrn_reflns_limit_h_max 15
_diffrn_reflns_limit_h_min -15
_diffrn_reflns_limit_k_max 19
_diffrn_reflns_limit_k_min -19
_diffrn_reflns_limit_l_max 17
_diffrn_reflns_limit_l_min -17
_diffrn_reflns_number 33885
_diffrn_reflns_theta_full 22.06
_diffrn_reflns_theta_max 22.06
_diffrn_reflns_theta_min 1.74
_exptl_absorpt_coefficient_mu 0.771
_exptl_absorpt_correction_T_max 0.877
_exptl_absorpt_correction_T_min 0.808
_exptl_absorpt_correction_type multi-scan
_exptl_absorpt_process_details '(SADABS; Bruker, 2000)'
_exptl_crystal_density_diffrn 1.515
_exptl_crystal_density_method 'not measured'
_exptl_crystal_F_000 2244
_exptl_crystal_size_max 0.29
_exptl_crystal_size_mid 0.23
_exptl_crystal_size_min 0.17
_refine_diff_density_max 2.321
_refine_diff_density_min -1.669
_refine_diff_density_rms 0.703
_refine_ls_abs_structure_details 'Flack H D (1983), Acta Cryst. A39, 876-881'
_refine_ls_abs_structure_Flack 0.13(7)
_refine_ls_extinction_coef 0.0118(11)
_refine_ls_extinction_expression Fc^*^=kFc[1+0.001xFc^2^\l^3^/sin(2\q)]^-1/4^
_refine_ls_extinction_method SHELXL
_refine_ls_goodness_of_fit_ref 0.945
_refine_ls_hydrogen_treatment constr
_refine_ls_matrix_type full
_refine_ls_number_parameters 334
_refine_ls_number_reflns 2954
_refine_ls_number_restraints 1
_refine_ls_restrained_S_all 0.945
_refine_ls_R_factor_all 0.0709
_refine_ls_R_factor_gt 0.0573
_refine_ls_shift/su_max 0.002
_refine_ls_shift/su_mean 0.000
_refine_ls_structure_factor_coef Fsqd
_refine_ls_weighting_details 'calc w=1/[\s^2^(Fo^2^)+(0.2000P)^2^+0.7269P] where P=(Fo^2^+2Fc^2^)/3'
_refine_ls_weighting_scheme calc
_refine_ls_wR_factor_gt 0.1677
_refine_ls_wR_factor_ref 0.1968
_reflns_number_gt 2695
_reflns_number_total 2954
_reflns_threshold_expression >2sigma(I)
_cod_data_source_file om101022p_si_003.cif
_cod_data_source_block ups526kgsk1b_0m
_cod_depositor_comments
;
The following automatic conversions were performed:

'_symmetry_cell_setting' value 'Orthorhombic' changed to
'orthorhombic' according to
/home/saulius/struct/CIF-dictionaries/cif_core.dic dictionary named
'cif_core.dic' version 2.4.1 from
2010-06-29.

'_exptl_absorpt_correction_type' value 'multi_scan'
changed to 'multi-scan' according to
/home/saulius/struct/CIF-dictionaries/cif_core.dic dictionary named
'cif_core.dic' version 2.4.1 from 2010-06-29.

Automatic conversion script
Id: cif_fix_values 1715 2011-07-08 13:25:40Z adriana 
;
_cod_original_sg_symbol_Hall 'C 2c -2 '
_cod_database_code 4063909

loop_
_symmetry_equiv_pos_as_xyz
'x, y, z'
'-x, -y, z+1/2'
'-x, y, z'
'x, -y, z+1/2'
'x+1/2, y+1/2, z'
'-x+1/2, -y+1/2, z+1/2'
'-x+1/2, y+1/2, z'
'x+1/2, -y+1/2, z+1/2'

loop_
_atom_site_label
_atom_site_type_symbol
_atom_site_fract_x
_atom_site_fract_y
_atom_site_fract_z
_atom_site_U_iso_or_equiv
_atom_site_adp_type
_atom_site_occupancy
_atom_site_symmetry_multiplicity
_atom_site_calc_flag
_atom_site_refinement_flags
Ru1 Ru 0.5000 0.51161(5) 0.91368(4) 0.0234(5) Uani 1 2 d SU
Cl1 Cl 0.5000 0.47986(18) 1.0457(2) 0.0309(10) Uani 1 2 d SU
Cl2 Cl 0.5000 0.2063(2) 0.8901(2) 0.0567(13) Uani 1 2 d SU
Cl3 Cl 0.5000 0.0241(3) 0.9028(4) 0.0807(16) Uani 1 2 d SU
Cl4 Cl 0.5000 -0.0438(3) 0.7517(4) 0.0829(17) Uani 1 2 d SU
Cl5 Cl 0.5000 0.0696(3) 0.5934(4) 0.089(2) Uani 1 2 d SU
Cl6 Cl 0.5000 0.2189(4) 0.5649(4) 0.101(2) Uani 1 2 d SU
P1 P 0.66061(14) 0.51353(11) 0.9173(2) 0.0268(7) Uani 1 1 d U
O1 O 0.5000 0.6254(4) 0.9181(7) 0.0365(19) Uani 1 2 d SU
O2 O 0.5000 0.8128(6) 0.6262(7) 0.065(3) Uani 1 2 d SU
N1 N 0.5000 0.5390(7) 0.7979(7) 0.0393(19) Uani 1 2 d SU
N2 N 0.5000 0.7483(7) 0.6296(7) 0.0393(19) Uani 1 2 d SU
C1 C 0.7060(8) 0.5263(6) 0.7588(7) 0.045(3) Uani 1 1 d U
H1 H 0.6822 0.4811 0.7528 0.054 Uiso 1 1 calc R
C2 C 0.7110(8) 0.5575(6) 0.8358(7) 0.039(2) Uani 1 1 d U
C3 C 0.7510(8) 0.6240(8) 0.8394(8) 0.053(3) Uani 1 1 d U
H3 H 0.7577 0.6457 0.8877 0.063 Uiso 1 1 calc R
C4 C 0.7813(10) 0.6592(8) 0.7724(10) 0.072(3) Uani 1 1 d U
H4 H 0.8083 0.7035 0.7764 0.086 Uiso 1 1 calc R
C5 C 0.7711(12) 0.6284(9) 0.7020(9) 0.077(4) Uani 1 1 d U
H5 H 0.7888 0.6529 0.6575 0.093 Uiso 1 1 calc R
C6 C 0.7361(10) 0.5630(8) 0.6944(8) 0.065(3) Uani 1 1 d U
H6 H 0.7321 0.5423 0.6453 0.078 Uiso 1 1 calc R
C7 C 0.7177(6) 0.4269(5) 0.9248(7) 0.036(2) Uani 1 1 d U
C8 C 0.6899(9) 0.3832(7) 0.9800(8) 0.054(3) Uani 1 1 d U
H8 H 0.6446 0.3981 1.0135 0.065 Uiso 1 1 calc R
C9 C 0.7259(9) 0.3157(7) 0.9900(9) 0.062(3) Uani 1 1 d U
H9 H 0.7066 0.2862 1.0300 0.074 Uiso 1 1 calc R
C10 C 0.7913(9) 0.2944(7) 0.9377(9) 0.071(4) Uani 1 1 d U
H10 H 0.8152 0.2490 0.9405 0.085 Uiso 1 1 calc R
C11 C 0.8212(11) 0.3413(9) 0.8811(9) 0.092(5) Uani 1 1 d U
H11 H 0.8690 0.3284 0.8492 0.110 Uiso 1 1 calc R
C12 C 0.7827(10) 0.4046(8) 0.8715(8) 0.067(4) Uani 1 1 d U
H12 H 0.7990 0.4334 0.8299 0.081 Uiso 1 1 calc R
C13 C 0.7079(7) 0.5621(5) 1.0018(6) 0.028(2) Uani 1 1 d U
C14 C 0.7997(7) 0.5491(6) 1.0202(8) 0.049(3) Uani 1 1 d U
H14 H 0.8336 0.5163 0.9924 0.059 Uiso 1 1 calc R
C15 C 0.8373(8) 0.5881(7) 1.0824(8) 0.056(3) Uani 1 1 d U
H15 H 0.8966 0.5797 1.0971 0.067 Uiso 1 1 calc R
C16 C 0.7884(9) 0.6375(7) 1.1211(8) 0.052(3) Uani 1 1 d U
H16 H 0.8155 0.6642 1.1602 0.063 Uiso 1 1 calc R
C17 C 0.6982(9) 0.6487(7) 1.1029(7) 0.050(3) Uani 1 1 d U
H17 H 0.6640 0.6815 1.1305 0.060 Uiso 1 1 calc R
C18 C 0.6607(7) 0.6098(5) 1.0426(6) 0.037(2) Uani 1 1 d U
H18 H 0.6005 0.6171 1.0300 0.044 Uiso 1 1 calc R
C19 C 0.5000 0.6117(7) 0.7830(8) 0.032(3) Uani 1 2 d SU
C20 C 0.5000 0.6557(7) 0.8531(8) 0.023(2) Uani 1 2 d SU
C21 C 0.5000 0.7261(8) 0.8420(9) 0.041(3) Uani 1 2 d SU
H61 H 0.5000 0.7537 0.8868 0.050 Uiso 1 2 calc SR
C22 C 0.5000 0.7620(8) 0.7729(9) 0.032(3) Uani 1 2 d SU
H60 H 0.5000 0.8112 0.7706 0.039 Uiso 1 2 calc SR
C23 C 0.5000 0.7186(7) 0.7041(8) 0.0299(14) Uani 1 2 d SU
C24 C 0.5000 0.6428(7) 0.7111(8) 0.0299(14) Uani 1 2 d SU
H24 H 0.5000 0.6148 0.6665 0.036 Uiso 1 2 calc SR
C25 C 0.5000 0.4889(7) 0.7443(9) 0.024(3) Uani 1 2 d SU
H25 H 0.5000 0.4974 0.6909 0.028 Uiso 1 2 calc SR
C26 C 0.5000 0.4190(7) 0.7791(9) 0.031(2) Uani 1 2 d SU
C27 C 0.5000 0.4146(7) 0.8600(8) 0.0299(14) Uani 1 2 d SU
C28 C 0.5000 0.3502(7) 0.8917(8) 0.0299(14) Uani 1 2 d SU
H28 H 0.5000 0.3458 0.9457 0.036 Uiso 1 2 calc SR
C29 C 0.5000 0.2885(7) 0.8453(9) 0.035(3) Uani 1 2 d SU
C30 C 0.5000 0.2941(10) 0.7678(10) 0.046(4) Uani 1 2 d SU
H30 H 0.5000 0.2529 0.7382 0.055 Uiso 1 2 calc SR
C31 C 0.5000 0.3580(7) 0.7301(10) 0.031(2) Uani 1 2 d SU
H31 H 0.5000 0.3614 0.6760 0.038 Uiso 1 2 calc SR
C32 C 0.5000 0.0359(14) 0.8013(13) 0.076(5) Uani 1 2 d SU
H34A H 0.4472 0.0629 0.7864 0.091 Uiso 0.50 1 calc PR
H34B H 0.5528 0.0629 0.7864 0.091 Uiso 0.50 1 calc PR
C33 C 0.5000 0.1276(15) 0.5289(13) 0.142(13) Uani 1 2 d SU
H35A H 0.4473 0.1209 0.4963 0.170 Uiso 0.50 1 calc PR
H35B H 0.5527 0.1209 0.4963 0.170 Uiso 0.50 1 calc PR
O3 O 0.5000 0.7128(6) 0.5735(7) 0.065(3) Uani 1 2 d SU

loop_
_atom_site_aniso_label
_atom_site_aniso_U_11
_atom_site_aniso_U_22
_atom_site_aniso_U_33
_atom_site_aniso_U_23
_atom_site_aniso_U_13
_atom_site_aniso_U_12
Ru1 0.0396(7) 0.0218(7) 0.0089(7) -0.0010(6) 0.000 0.000
Cl1 0.053(2) 0.027(2) 0.012(2) 0.0009(14) 0.000 0.000
Cl2 0.120(3) 0.0232(19) 0.027(3) 0.0015(16) 0.000 0.000
Cl3 0.096(3) 0.078(3) 0.067(4) 0.011(3) 0.000 0.000
Cl4 0.117(4) 0.065(4) 0.067(4) 0.002(3) 0.000 0.000
Cl5 0.122(5) 0.078(4) 0.068(4) 0.009(3) 0.000 0.000
Cl6 0.164(6) 0.070(4) 0.069(5) -0.006(3) 0.000 0.000
P1 0.0404(13) 0.0228(13) 0.0172(14) -0.0022(13) 0.0028(15) 0.0017(8)
O1 0.064(5) 0.023(4) 0.022(4) 0.001(4) 0.000 0.000
O2 0.143(8) 0.033(4) 0.018(4) -0.001(3) 0.000 0.000
N1 0.066(5) 0.029(4) 0.022(4) -0.004(3) 0.000 0.000
N2 0.066(5) 0.029(4) 0.022(4) -0.004(3) 0.000 0.000
C1 0.057(7) 0.050(6) 0.030(5) -0.003(4) 0.015(5) 0.014(5)
C2 0.043(6) 0.046(6) 0.028(5) 0.002(4) 0.005(5) 0.005(5)
C3 0.067(7) 0.054(6) 0.037(6) 0.001(5) 0.009(5) -0.006(5)
C4 0.087(8) 0.060(7) 0.068(7) 0.009(6) 0.026(7) -0.018(7)
C5 0.118(11) 0.074(8) 0.039(6) 0.028(6) 0.031(7) 0.006(8)
C6 0.093(9) 0.068(7) 0.033(6) 0.002(5) 0.022(6) 0.016(7)
C7 0.044(4) 0.031(4) 0.032(6) -0.010(4) 0.008(5) 0.005(4)
C8 0.081(8) 0.026(5) 0.056(8) 0.004(5) 0.001(5) 0.012(5)
C9 0.063(7) 0.041(6) 0.081(9) 0.000(6) -0.016(5) 0.026(6)
C10 0.085(8) 0.048(6) 0.079(10) -0.012(5) -0.016(6) 0.039(6)
C11 0.121(11) 0.094(10) 0.061(9) 0.010(7) 0.016(7) 0.082(9)
C12 0.094(8) 0.070(7) 0.038(7) -0.003(6) 0.015(6) 0.054(7)
C13 0.034(5) 0.024(5) 0.027(5) -0.003(4) 0.000(4) -0.012(4)
C14 0.043(5) 0.035(6) 0.069(8) -0.017(5) -0.011(5) 0.006(4)
C15 0.060(6) 0.050(7) 0.057(7) -0.002(6) -0.028(6) -0.007(5)
C16 0.069(7) 0.054(7) 0.033(7) 0.003(5) -0.015(6) -0.020(5)
C17 0.070(6) 0.049(7) 0.030(6) -0.014(5) 0.004(5) -0.008(5)
C18 0.050(5) 0.038(6) 0.023(5) -0.007(4) -0.003(4) -0.002(4)
C19 0.047(7) 0.030(5) 0.019(5) 0.004(4) 0.000 0.000
C20 0.021(6) 0.029(5) 0.020(5) 0.000(4) 0.000 0.000
C21 0.080(10) 0.031(6) 0.013(6) -0.007(5) 0.000 0.000
C22 0.041(8) 0.034(7) 0.023(6) -0.006(5) 0.000 0.000
C23 0.042(3) 0.030(3) 0.017(3) -0.004(2) 0.000 0.000
C24 0.042(3) 0.030(3) 0.017(3) -0.004(2) 0.000 0.000
C25 0.024(7) 0.033(5) 0.013(7) 0.005(4) 0.000 0.000
C26 0.045(5) 0.033(4) 0.016(4) -0.003(3) 0.000 0.000
C27 0.042(3) 0.030(3) 0.017(3) -0.004(2) 0.000 0.000
C28 0.042(3) 0.030(3) 0.017(3) -0.004(2) 0.000 0.000
C29 0.059(8) 0.021(5) 0.025(6) -0.002(5) 0.000 0.000
C30 0.080(10) 0.034(6) 0.025(6) -0.003(5) 0.000 0.000
C31 0.045(5) 0.033(4) 0.016(4) -0.003(3) 0.000 0.000
C32 0.095(14) 0.083(13) 0.051(9) -0.015(11) 0.000 0.000
C33 0.32(4) 0.088(10) 0.021(12) -0.012(8) 0.000 0.000
O3 0.143(8) 0.033(4) 0.018(4) -0.001(3) 0.000 0.000

loop_
_atom_type_symbol
_atom_type_description
_atom_type_scat_dispersion_real
_atom_type_scat_dispersion_imag
_atom_type_scat_source
C C 0.0033 0.0016 'International Tables Vol C Tables 4.2.6.8 and 6.1.1.4'
H H 0.0000 0.0000 'International Tables Vol C Tables 4.2.6.8 and 6.1.1.4'
N N 0.0061 0.0033 'International Tables Vol C Tables 4.2.6.8 and 6.1.1.4'
O O 0.0106 0.0060 'International Tables Vol C Tables 4.2.6.8 and 6.1.1.4'
Ru Ru -1.2594 0.8363 'International Tables Vol C Tables 4.2.6.8 and 6.1.1.4'
P P 0.1023 0.0942 'International Tables Vol C Tables 4.2.6.8 and 6.1.1.4'
Cl Cl 0.1484 0.1585 'International Tables Vol C Tables 4.2.6.8 and 6.1.1.4'

loop_
_geom_angle_atom_site_label_1
_geom_angle_atom_site_label_2
_geom_angle_atom_site_label_3
_geom_angle
_geom_angle_site_symmetry_3
C27 Ru1 N1 77.9(5) .
C27 Ru1 O1 155.3(5) .
N1 Ru1 O1 77.4(5) .
C27 Ru1 Cl1 101.9(4) .
N1 Ru1 Cl1 179.8(4) .
O1 Ru1 Cl1 102.8(3) .
C27 Ru1 P1 91.46(6) .
N1 Ru1 P1 91.24(8) .
O1 Ru1 P1 89.07(5) .
Cl1 Ru1 P1 88.77(8) .
C27 Ru1 P1 91.46(6) 3_655
N1 Ru1 P1 91.24(8) 3_655
O1 Ru1 P1 89.07(5) 3_655
Cl1 Ru1 P1 88.77(8) 3_655
P1 Ru1 P1 176.52(15) 3_655
C2 P1 C7 105.9(5) .
C2 P1 C13 102.8(4) .
C7 P1 C13 102.1(5) .
C2 P1 Ru1 113.9(4) .
C7 P1 Ru1 116.6(3) .
C13 P1 Ru1 114.0(4) .
C20 O1 Ru1 115.1(9) .
C25 N1 C19 125.3(13) .
C25 N1 Ru1 119.5(10) .
C19 N1 Ru1 115.1(10) .
O3 N2 O2 122.1(13) .
O3 N2 C23 121.4(13) .
O2 N2 C23 116.5(12) .
C6 C1 C2 120.6(12) .
C6 C1 H1 119.7 .
C2 C1 H1 119.7 .
C3 C2 C1 115.6(11) .
C3 C2 P1 124.2(9) .
C1 C2 P1 120.1(9) .
C2 C3 C4 121.9(13) .
C2 C3 H3 119.0 .
C4 C3 H3 119.0 .
C5 C4 C3 119.5(13) .
C5 C4 H4 120.3 .
C3 C4 H4 120.3 .
C4 C5 C6 121.7(13) .
C4 C5 H5 119.1 .
C6 C5 H5 119.1 .
C5 C6 C1 120.7(13) .
C5 C6 H6 119.7 .
C1 C6 H6 119.7 .
C8 C7 C12 119.8(11) .
C8 C7 P1 117.4(8) .
C12 C7 P1 122.6(9) .
C7 C8 C9 122.7(13) .
C7 C8 H8 118.6 .
C9 C8 H8 118.6 .
C10 C9 C8 117.1(14) .
C10 C9 H9 121.4 .
C8 C9 H9 121.4 .
C11 C10 C9 119.5(11) .
C11 C10 H10 120.2 .
C9 C10 H10 120.2 .
C12 C11 C10 121.5(14) .
C12 C11 H11 119.3 .
C10 C11 H11 119.3 .
C11 C12 C7 119.0(14) .
C11 C12 H12 120.5 .
C7 C12 H12 120.5 .
C18 C13 C14 120.2(10) .
C18 C13 P1 122.9(8) .
C14 C13 P1 116.9(8) .
C13 C14 C15 117.2(11) .
C13 C14 H14 121.4 .
C15 C14 H14 121.4 .
C16 C15 C14 121.2(11) .
C16 C15 H15 119.4 .
C14 C15 H15 119.4 .
C15 C16 C17 120.6(12) .
C15 C16 H16 119.7 .
C17 C16 H16 119.7 .
C16 C17 C18 118.3(11) .
C16 C17 H17 120.9 .
C18 C17 H17 120.9 .
C13 C18 C17 122.4(10) .
C13 C18 H18 118.8 .
C17 C18 H18 118.8 .
C24 C19 N1 126.0(14) .
C24 C19 C20 119.8(12) .
N1 C19 C20 114.2(12) .
O1 C20 C21 125.3(13) .
O1 C20 C19 118.2(12) .
C21 C20 C19 116.5(13) .
C20 C21 C22 128.0(15) .
C20 C21 H61 116.0 .
C22 C21 H61 116.0 .
C21 C22 C23 115.4(13) .
C21 C22 H60 122.3 .
C23 C22 H60 122.3 .
C22 C23 N2 121.5(12) .
C22 C23 C24 120.0(13) .
N2 C23 C24 118.5(12) .
C19 C24 C23 120.3(13) .
C19 C24 H24 119.8 .
C23 C24 H24 119.8 .
N1 C25 C26 111.6(13) .
N1 C25 H25 124.2 .
C26 C25 H25 124.2 .
C27 C26 C31 122.7(14) .
C27 C26 C25 117.7(13) .
C31 C26 C25 119.6(13) .
C28 C27 C26 117.5(13) .
C28 C27 Ru1 129.2(11) .
C26 C27 Ru1 113.3(10) .
C27 C28 C29 121.5(13) .
C27 C28 H28 119.2 .
C29 C28 H28 119.2 .
C30 C29 C28 119.8(15) .
C30 C29 Cl2 120.8(12) .
C28 C29 Cl2 119.3(11) .
C29 C30 C31 122.7(16) .
C29 C30 H30 118.7 .
C31 C30 H30 118.7 .
C30 C31 C26 115.7(15) .
C30 C31 H31 122.1 .
C26 C31 H31 122.1 .
Cl4 C32 Cl3 112.2(15) .
Cl4 C32 H34A 109.2 .
Cl3 C32 H34A 109.2 .
Cl4 C32 H34B 109.2 .
Cl3 C32 H34B 109.2 .
H34A C32 H34B 107.9 .
Cl5 C33 Cl6 115.0(14) .
Cl5 C33 H35A 108.5 .
Cl6 C33 H35A 108.5 .
Cl5 C33 H35B 108.5 .
Cl6 C33 H35B 108.5 .
H35A C33 H35B 107.5 .

loop_
_geom_bond_atom_site_label_1
_geom_bond_atom_site_label_2
_geom_bond_distance
_geom_bond_site_symmetry_2
Ru1 C27 2.051(14) .
Ru1 N1 2.053(13) .
Ru1 O1 2.152(9) .
Ru1 Cl1 2.343(4) .
Ru1 P1 2.387(2) .
Ru1 P1 2.387(2) 3_655
Cl2 C29 1.734(15) .
Cl3 C32 1.75(2) .
Cl4 C32 1.73(2) .
Cl5 C33 1.56(3) .
Cl6 C33 1.83(3) .
P1 C2 1.792(12) .
P1 C7 1.848(9) .
P1 C13 1.853(11) .
O1 C20 1.254(18) .
O2 N2 1.221(18) .
N1 C25 1.32(2) .
N1 C19 1.40(2) .
N2 O3 1.174(17) .
N2 C23 1.40(2) .
C1 C6 1.378(19) .
C1 C2 1.447(18) .
C1 H1 0.9300 .
C2 C3 1.391(19) .
C3 C4 1.40(2) .
C3 H3 0.9300 .
C4 C5 1.35(2) .
C4 H4 0.9300 .
C5 C6 1.35(2) .
C5 H5 0.9300 .
C6 H6 0.9300 .
C7 C8 1.322(17) .
C7 C12 1.395(17) .
C8 C9 1.393(19) .
C8 H8 0.9300 .
C9 C10 1.38(2) .
C9 H9 0.9300 .
C10 C11 1.39(2) .
C10 H10 0.9300 .
C11 C12 1.336(19) .
C11 H11 0.9300 .
C12 H12 0.9300 .
C13 C18 1.340(15) .
C13 C14 1.421(16) .
C14 C15 1.412(18) .
C14 H14 0.9300 .
C15 C16 1.357(19) .
C15 H15 0.9300 .
C16 C17 1.39(2) .
C16 H16 0.9300 .
C17 C18 1.386(16) .
C17 H17 0.9300 .
C18 H18 0.9300 .
C19 C24 1.37(2) .
C19 C20 1.46(2) .
C20 C21 1.34(2) .
C21 C22 1.36(2) .
C21 H61 0.9300 .
C22 C23 1.44(2) .
C22 H60 0.9300 .
C23 C24 1.44(2) .
C24 H24 0.9300 .
C25 C26 1.45(2) .
C25 H25 0.9300 .
C26 C27 1.39(2) .
C26 C31 1.43(2) .
C27 C28 1.33(2) .
C28 C29 1.41(2) .
C28 H28 0.9300 .
C29 C30 1.33(2) .
C30 C31 1.37(2) .
C30 H30 0.9300 .
C31 H31 0.9300 .
C32 H34A 0.9700 .
C32 H34B 0.9700 .
C33 H35A 0.9700 .
C33 H35B 0.9700 .

loop_
_geom_torsion_atom_site_label_1
_geom_torsion_atom_site_label_2
_geom_torsion_atom_site_label_3
_geom_torsion_atom_site_label_4
_geom_torsion
_geom_torsion_site_symmetry_1
C27 Ru1 P1 C2 93.3(6) .
N1 Ru1 P1 C2 15.4(6) .
O1 Ru1 P1 C2 -62.0(5) .
Cl1 Ru1 P1 C2 -164.8(4) .
P1 Ru1 P1 C2 -120(2) 3_655
C27 Ru1 P1 C7 -30.4(6) .
N1 Ru1 P1 C7 -108.3(6) .
O1 Ru1 P1 C7 174.3(6) .
Cl1 Ru1 P1 C7 71.5(4) .
P1 Ru1 P1 C7 116(2) 3_655
C27 Ru1 P1 C13 -149.1(5) .
N1 Ru1 P1 C13 133.0(5) .
O1 Ru1 P1 C13 55.6(5) .
Cl1 Ru1 P1 C13 -47.2(4) .
P1 Ru1 P1 C13 -2(2) 3_655
C27 Ru1 O1 C20 0.000(7) .
N1 Ru1 O1 C20 0.000(5) .
Cl1 Ru1 O1 C20 180.000(5) .
P1 Ru1 O1 C20 91.47(8) .
P1 Ru1 O1 C20 -91.47(8) 3_655
C27 Ru1 N1 C25 0.000(5) .
O1 Ru1 N1 C25 180.000(5) .
Cl1 Ru1 N1 C25 0(34) .
P1 Ru1 N1 C25 91.23(5) .
P1 Ru1 N1 C25 -91.23(5) 3_655
C27 Ru1 N1 C19 180.000(5) .
O1 Ru1 N1 C19 0.000(4) .
Cl1 Ru1 N1 C19 180(34) .
P1 Ru1 N1 C19 -88.77(5) .
P1 Ru1 N1 C19 88.77(5) 3_655
C6 C1 C2 C3 -2.5(16) .
C6 C1 C2 P1 173.1(11) .
C7 P1 C2 C3 -124.3(11) .
C13 P1 C2 C3 -17.5(11) .
Ru1 P1 C2 C3 106.4(11) .
C7 P1 C2 C1 60.4(10) .
C13 P1 C2 C1 167.2(10) .
Ru1 P1 C2 C1 -68.9(9) .
C1 C2 C3 C4 2.1(18) .
P1 C2 C3 C4 -173.4(11) .
C2 C3 C4 C5 1(2) .
C3 C4 C5 C6 -3(3) .
C4 C5 C6 C1 3(2) .
C2 C1 C6 C5 0(2) .
C2 P1 C7 C8 -177.9(10) .
C13 P1 C7 C8 74.7(10) .
Ru1 P1 C7 C8 -50.2(11) .
C2 P1 C7 C12 -3.1(12) .
C13 P1 C7 C12 -110.4(11) .
Ru1 P1 C7 C12 124.7(10) .
C12 C7 C8 C9 3(2) .
P1 C7 C8 C9 178.0(10) .
C7 C8 C9 C10 -2(2) .
C8 C9 C10 C11 3(2) .
C9 C10 C11 C12 -6(3) .
C10 C11 C12 C7 7(3) .
C8 C7 C12 C11 -5(2) .
P1 C7 C12 C11 179.7(13) .
C2 P1 C13 C18 103.7(10) .
C7 P1 C13 C18 -146.7(9) .
Ru1 P1 C13 C18 -20.1(10) .
C2 P1 C13 C14 -73.4(10) .
C7 P1 C13 C14 36.2(10) .
Ru1 P1 C13 C14 162.8(8) .
C18 C13 C14 C15 0.2(18) .
P1 C13 C14 C15 177.4(9) .
C13 C14 C15 C16 -2.2(19) .
C14 C15 C16 C17 3(2) .
C15 C16 C17 C18 -2.2(18) .
C14 C13 C18 C17 0.7(18) .
P1 C13 C18 C17 -176.3(9) .
C16 C17 C18 C13 0.2(17) .
C25 N1 C19 C24 0.000(9) .
Ru1 N1 C19 C24 180.000(6) .
C25 N1 C19 C20 180.000(6) .
Ru1 N1 C19 C20 0.000(6) .
Ru1 O1 C20 C21 180.000(6) .
Ru1 O1 C20 C19 0.000(7) .
C24 C19 C20 O1 180.000(6) .
N1 C19 C20 O1 0.000(7) .
C24 C19 C20 C21 0.000(8) .
N1 C19 C20 C21 180.000(7) .
O1 C20 C21 C22 180.000(8) .
C19 C20 C21 C22 0.000(10) .
C20 C21 C22 C23 0.000(10) .
C21 C22 C23 N2 180.000(7) .
C21 C22 C23 C24 0.000(8) .
O3 N2 C23 C22 180.000(7) .
O2 N2 C23 C22 0.000(8) .
O3 N2 C23 C24 0.000(8) .
O2 N2 C23 C24 180.000(6) .
N1 C19 C24 C23 180.000(7) .
C20 C19 C24 C23 0.000(8) .
C22 C23 C24 C19 0.000(8) .
N2 C23 C24 C19 180.000(7) .
C19 N1 C25 C26 180.000(6) .
Ru1 N1 C25 C26 0.000(6) .
N1 C25 C26 C27 0.000(7) .
N1 C25 C26 C31 180.000(6) .
C31 C26 C27 C28 0.000(7) .
C25 C26 C27 C28 180.000(5) .
C31 C26 C27 Ru1 180.000(4) .
C25 C26 C27 Ru1 0.000(5) .
N1 Ru1 C27 C28 180.000(5) .
O1 Ru1 C27 C28 180.000(5) .
Cl1 Ru1 C27 C28 0.000(5) .
P1 Ru1 C27 C28 89.05(8) .
P1 Ru1 C27 C28 -89.05(8) 3_655
N1 Ru1 C27 C26 0.000(4) .
O1 Ru1 C27 C26 0.000(7) .
Cl1 Ru1 C27 C26 180.000(4) .
P1 Ru1 C27 C26 -90.95(8) .
P1 Ru1 C27 C26 90.95(8) 3_655
C26 C27 C28 C29 0.000(7) .
Ru1 C27 C28 C29 180.000(5) .
C27 C28 C29 C30 0.000(7) .
C27 C28 C29 Cl2 180.000(4) .
C28 C29 C30 C31 0.000(7) .
Cl2 C29 C30 C31 180.000(5) .
C29 C30 C31 C26 0.000(7) .
C27 C26 C31 C30 0.000(7) .
C25 C26 C31 C30 180.000(6) .
